data_1550689
loop_
_publ_author_name
'Shen, Yunjun'
'Zhang, Kang'
'Liang, Xuewei'
'Dontha, Rakesh'
'Duttwyler, Simon'

_publ_section_title
;
 Highly selective palladium-catalyzed one-pot, five-fold B--H/C--H cross
 coupling of monocarboranes with alkenes
;
_journal_name_full 'Chemical Science'
_journal_paper_doi 10.1039/C9SC00078J
_journal_year 2019
_chemical_formula_moiety 'C8 H20 N, C41 H42 B11'
_chemical_formula_sum 'C49 H62 B11 N'
_chemical_formula_weight 783.90
_space_group_crystal_system orthorhombic
_space_group_IT_number 72
_space_group_name_Hall '-I 2 2c'
_space_group_name_H-M_alt 'I b a m'
_symmetry_space_group_name_Hall '-I 2 2c'
_symmetry_space_group_name_H-M 'I b a m'
_atom_sites_solution_hydrogens geom
_atom_sites_solution_primary dual
_audit_creation_date 2018-06-05
_audit_creation_method
;
Olex2 1.2
(compiled 2018.05.29 svn.r3508 for OlexSys, GUI svn.r5506)
;
_audit_update_record
;
2019-02-22 deposited with the CCDC.    2019-03-04 downloaded from the CCDC.
;
_cell_angle_alpha 90
_cell_angle_beta 90
_cell_angle_gamma 90
_cell_formula_units_Z 8
_cell_length_a 23.5746(11)
_cell_length_b 18.8529(6)
_cell_length_c 22.1333(6)
_cell_measurement_reflns_used 9901
_cell_measurement_temperature 296(2)
_cell_measurement_theta_max 52.777
_cell_measurement_theta_min 4.082
_cell_volume 9837.1(6)
_computing_cell_refinement 'SAINT v8.37A (Bruker, 2015)'
_computing_data_reduction 'SAINT v8.37A (Bruker, 2015)'
_computing_molecular_graphics 'Olex2 (Dolomanov et al., 2009)'
_computing_publication_material 'Olex2 (Dolomanov et al., 2009)'
_computing_structure_refinement 'ShelXL (Sheldrick, 2015)'
_computing_structure_solution 'ShelXT (Sheldrick, 2015)'
_diffrn_ambient_temperature 296
_diffrn_measured_fraction_theta_full 0.993
_diffrn_measured_fraction_theta_max 0.990
_diffrn_measurement_device_type 'Bruker D8 Venture'
_diffrn_measurement_method '\f and \w scans'
_diffrn_radiation_type GaK\a
_diffrn_radiation_wavelength 1.34139
_diffrn_reflns_av_R_equivalents 0.0944
_diffrn_reflns_av_unetI/netI 0.0524
_diffrn_reflns_Laue_measured_fraction_full 0.993
_diffrn_reflns_Laue_measured_fraction_max 0.990
_diffrn_reflns_limit_h_max 28
_diffrn_reflns_limit_h_min -28
_diffrn_reflns_limit_k_max 23
_diffrn_reflns_limit_k_min -22
_diffrn_reflns_limit_l_max 22
_diffrn_reflns_limit_l_min -27
_diffrn_reflns_number 52103
_diffrn_reflns_point_group_measured_fraction_full 0.993
_diffrn_reflns_point_group_measured_fraction_max 0.990
_diffrn_reflns_theta_full 53.594
_diffrn_reflns_theta_max 55.098
_diffrn_reflns_theta_min 3.475
_diffrn_standards_number 0
_exptl_absorpt_coefficient_mu 0.267
_exptl_absorpt_correction_T_max 0.7508
_exptl_absorpt_correction_T_min 0.5625
_exptl_absorpt_correction_type multi-scan
_exptl_absorpt_process_details
'SADABS-2016/2 (Bruker,2016/2) was used for absorption correction. wR2(int) was 0.1605 before and 0.0975 after correction. The Ratio of minimum to maximum transmission is 0.7492. The \l/2 correction factor is Not present.'
_exptl_crystal_colour colourless
_exptl_crystal_density_diffrn 1.059
_exptl_crystal_description block
_exptl_crystal_F_000 3344
_exptl_crystal_size_max 0.2
_exptl_crystal_size_mid 0.12
_exptl_crystal_size_min 0.05
_refine_diff_density_max 0.188
_refine_diff_density_min -0.168
_refine_diff_density_rms 0.033
_refine_ls_extinction_coef 0.0035(5)
_refine_ls_extinction_expression Fc^*^=kFc[1+0.001xFc^2^\l^3^/sin(2\q)]^-1/4^
_refine_ls_extinction_method 'SHELXL-2016/6 (Sheldrick 2016)'
_refine_ls_goodness_of_fit_ref 1.037
_refine_ls_hydrogen_treatment constr
_refine_ls_matrix_type full
_refine_ls_number_parameters 337
_refine_ls_number_reflns 4797
_refine_ls_number_restraints 36
_refine_ls_restrained_S_all 1.044
_refine_ls_R_factor_all 0.1178
_refine_ls_R_factor_gt 0.0839
_refine_ls_shift/su_max 0.007
_refine_ls_shift/su_mean 0.001
_refine_ls_structure_factor_coef Fsqd
_refine_ls_weighting_details 'w=1/[\s^2^(Fo^2^)+(0.1134P)^2^+6.7857P] where P=(Fo^2^+2Fc^2^)/3'
_refine_ls_weighting_scheme calc
_refine_ls_wR_factor_gt 0.2304
_refine_ls_wR_factor_ref 0.2591
_reflns_Friedel_coverage 0.000
_reflns_number_gt 3107
_reflns_number_total 4797
_reflns_threshold_expression 'I > 2\s(I)'
_cod_data_source_file c9sc00078j2.cif
_cod_data_source_block wmj18087
_cod_database_code 1550689
_shelx_shelxl_version_number 2016/6
_shelx_space_group_comment
;
The symmetry employed for this shelxl refinement is uniquely defined
by the following loop, which should always be used as a source of
symmetry information in preference to the above space-group names.
They are only intended as comments.
;
_shelx_estimated_absorpt_t_max 0.987
_shelx_estimated_absorpt_t_min 0.949
_olex2_refinement_description
;
1. Fixed Uiso
 At 1.2 times of:
  All B(H) groups, All C(H) groups, All C(H,H) groups
 At 1.5 times of:
  All C(H,H,H) groups, All C(H,H,H,H,H,H) groups
2. Uiso/Uaniso restraints and constraints
C18 \\sim C19 \\sim C18A \\sim C19A: within 2A with sigma of 0.01 and sigma for
terminal atoms of 0.02
3. Others
 Fixed Sof: H29D(0.5) H29E(0.5) H29F(0.5) H29A(0.5) H29B(0.5) H29C(0.5)
 C28(0.5) H28A(0.5) H28B(0.5) C28A(0.5) H28C(0.5) H28D(0.5) H15(0.5) H15A(0.5)
 C13(0.5) H13(0.5) C14(0.5) H14(0.5) C18(0.25) H18(0.25) C19(0.25) H19(0.25)
 C13A(0.5) H13A(0.5) C14A(0.5) H14A(0.5) C18A(0.25) H18A(0.25) C19A(0.25)
 H19A(0.25)
4.a Secondary CH2 refined with riding coordinates:
 C26(H26A,H26B), C28(H28A,H28B), C28A(H28C,H28D)
4.b Aromatic/amide H refined with riding coordinates:
 C2(H2), C3(H3), C5(H5), C6(H6), C7(H7), C8(H8), C9(H9), C10(H10), C11(H11),
 C15(H15), C15(H15A), C16(H16), C17(H17), C21(H21), C22(H22), C23(H23),
 C24(H24), C25(H25), C13(H13), C14(H14), C18(H18), C19(H19), C13A(H13A),
 C14A(H14A), C18A(H18A), C19A(H19A)
4.c Idealised Me refined as rotating group:
 C27(H27A,H27B,H27C), C29(H29D,H29E,H29F), C29(H29A,H29B,H29C)
4.d Boron cage BH refined with riding coordinates:
 C1(H1), B4(H4), B5(H5A), B6(H6A), B7(H7A)
;
_olex2_submission_special_instructions 'No special instructions were received'

loop_
_space_group_symop_operation_xyz
'x, y, z'
'-x, -y, z'
'-x+1/2, y+1/2, -z'
'x+1/2, -y+1/2, -z'
'x+1/2, y+1/2, z+1/2'
'-x+1/2, -y+1/2, z+1/2'
'-x+1, y+1, -z+1/2'
'x+1, -y+1, -z+1/2'
'-x, -y, -z'
'x, y, -z'
'x-1/2, -y-1/2, z'
'-x-1/2, y-1/2, z'
'-x+1/2, -y+1/2, -z+1/2'
'x+1/2, y+1/2, -z+1/2'
'x, -y, z+1/2'
'-x, y, z+1/2'

loop_
_atom_site_label
_atom_site_type_symbol
_atom_site_fract_x
_atom_site_fract_y
_atom_site_fract_z
_atom_site_U_iso_or_equiv
_atom_site_adp_type
_atom_site_occupancy
_atom_site_site_symmetry_order
_atom_site_calc_flag
_atom_site_refinement_flags_posn
_atom_site_refinement_flags_adp
_atom_site_refinement_flags_occupancy
_atom_site_disorder_assembly
_atom_site_disorder_group
N1 N 0.500000 0.000000 0.250000 0.174(4) Uani 1 4 d S T P . .
C26 C 0.5346(4) 0.0484(2) 0.2885(3) 0.231(4) Uani 1 1 d . . . . .
H26A H 0.509084 0.078359 0.311591 0.278 Uiso 1 1 calc R . . . .
H26B H 0.556866 0.078906 0.262490 0.278 Uiso 1 1 calc R . . . .
C27 C 0.5757(5) 0.0095(4) 0.3336(3) 0.308(5) Uani 1 1 d . . . . .
H27A H 0.591063 -0.031950 0.314559 0.462 Uiso 1 1 calc GR . . . .
H27B H 0.555079 -0.004094 0.369191 0.462 Uiso 1 1 calc GR . . . .
H27C H 0.605995 0.040971 0.344652 0.462 Uiso 1 1 calc GR . . . .
N2 N 0.500000 0.500000 0.250000 0.0941(15) Uani 1 4 d S T P . .
C29 C 0.5772(3) 0.5941(2) 0.2500(3) 0.178(2) Uani 1 1 d . . . . .
H29D H 0.601581 0.621521 0.224302 0.267 Uiso 0.5 1 calc GR . . A 2
H29E H 0.599772 0.564456 0.275783 0.267 Uiso 0.5 1 calc GR . . A 2
H29F H 0.554551 0.625396 0.274267 0.267 Uiso 0.5 1 calc GR . . A 2
H29A H 0.554456 0.627518 0.227979 0.267 Uiso 0.5 1 calc GR . . B 1
H29B H 0.597845 0.564883 0.222102 0.267 Uiso 0.5 1 calc GR . . B 1
H29C H 0.603369 0.619166 0.275433 0.267 Uiso 0.5 1 calc GR . . B 1
C28 C 0.5369(4) 0.5452(3) 0.2908(3) 0.115(2) Uani 0.5 1 d . . . C 1
H28A H 0.559821 0.515001 0.316594 0.138 Uiso 0.5 1 calc R . . C 1
H28B H 0.513263 0.574718 0.316391 0.138 Uiso 0.5 1 calc R . . C 1
C28A C 0.5364(5) 0.5454(4) 0.2092(3) 0.128(3) Uani 0.5 1 d . . . C 2
H28C H 0.512543 0.575142 0.184089 0.153 Uiso 0.5 1 calc R . . C 2
H28D H 0.559094 0.515434 0.183031 0.153 Uiso 0.5 1 calc R . . C 2
C1 C 0.60459(18) 0.2596(2) 0.500000 0.0806(11) Uani 1 2 d S T P G .
H1 H 0.651154 0.255922 0.499999 0.097 Uiso 1 2 calc RS T P . .
C2 C 0.61297(10) 0.38200(15) 0.42586(11) 0.0760(7) Uani 1 1 d . . . . .
H2 H 0.644766 0.364541 0.405930 0.091 Uiso 1 1 calc R . . . .
C3 C 0.60391(11) 0.45044(15) 0.42383(11) 0.0774(7) Uani 1 1 d . . . . .
H3 H 0.569555 0.465195 0.440202 0.093 Uiso 1 1 calc R . . . .
C4 C 0.63960(12) 0.50729(18) 0.39972(13) 0.0895(9) Uani 1 1 d . . . . .
C5 C 0.68654(15) 0.4942(2) 0.36322(19) 0.1271(13) Uani 1 1 d . . . . .
H5 H 0.695926 0.448131 0.352037 0.153 Uiso 1 1 calc R . . . .
C6 C 0.7198(2) 0.5524(4) 0.3434(3) 0.174(2) Uani 1 1 d . . . . .
H6 H 0.751500 0.545053 0.319177 0.209 Uiso 1 1 calc R . . . .
C7 C 0.7048(3) 0.6190(4) 0.3602(3) 0.193(3) Uani 1 1 d . . . . .
H7 H 0.727414 0.656709 0.347738 0.231 Uiso 1 1 calc R . . . .
C8 C 0.6584(2) 0.6333(3) 0.3945(2) 0.1631(19) Uani 1 1 d . . . . .
H8 H 0.648689 0.679667 0.404462 0.196 Uiso 1 1 calc R . . . .
C9 C 0.62644(17) 0.5771(2) 0.41383(17) 0.1175(12) Uani 1 1 d . . . . .
H9 H 0.594576 0.586034 0.437408 0.141 Uiso 1 1 calc R . . . .
C10 C 0.60476(15) 0.21463(17) 0.37760(12) 0.1025(11) Uani 1 1 d . . . . .
H10 H 0.639415 0.192622 0.384782 0.123 Uiso 1 1 calc R . . . .
C11 C 0.59038(14) 0.22295(16) 0.32095(12) 0.0934(9) Uani 1 1 d . . . . .
H11 H 0.555605 0.245103 0.314815 0.112 Uiso 1 1 calc R . . . .
C12 C 0.62041(16) 0.20290(19) 0.26593(12) 0.1040(11) Uani 1 1 d . . . . .
C15 C 0.6775(3) 0.1610(3) 0.16151(16) 0.185(3) Uani 1 1 d . . . . .
H15 H 0.692689 0.132096 0.131507 0.222 Uiso 0.5 1 calc R . . D 1
H15A H 0.701324 0.161182 0.127994 0.222 Uiso 0.5 1 calc R . . E 2
C16 C 0.6250(2) 0.1854(2) 0.15850(14) 0.1289(15) Uani 1 1 d . . . . .
H16 H 0.606982 0.188471 0.121235 0.155 Uiso 1 1 calc R . . . .
C17 C 0.59686(17) 0.20642(16) 0.20998(12) 0.1018(10) Uani 1 1 d . . . . .
H17 H 0.560095 0.223770 0.206281 0.122 Uiso 1 1 calc R . . . .
C20 C 0.6581(2) 0.0040(3) 0.500000 0.0961(13) Uani 1 2 d S T P . .
C21 C 0.6279(2) -0.0572(3) 0.500000 0.1003(14) Uani 1 2 d S T P . .
H21 H 0.588475 -0.055151 0.500000 0.120 Uiso 1 2 calc RS T P . .
C22 C 0.6543(2) -0.1222(3) 0.500000 0.0974(13) Uani 1 2 d S T P . .
H22 H 0.632780 -0.163601 0.500000 0.117 Uiso 1 2 calc RS T P G .
C23 C 0.7132(2) -0.1261(2) 0.500000 0.0878(11) Uani 1 2 d S T P . .
H23 H 0.731697 -0.169670 0.500000 0.105 Uiso 1 2 calc RS T P . .
C24 C 0.74285(19) -0.0649(3) 0.500000 0.0992(13) Uani 1 2 d S T P . .
H24 H 0.782282 -0.066475 0.500000 0.119 Uiso 1 2 calc RS T P G .
C25 C 0.7164(2) -0.0012(3) 0.500000 0.1036(14) Uani 1 2 d S T P . .
H25 H 0.738020 0.040024 0.500000 0.124 Uiso 1 2 calc RS T P . .
B1 B 0.57426(13) 0.32763(16) 0.45930(13) 0.0724(8) Uani 1 1 d . . . . .
B2 B 0.57031(17) 0.23745(17) 0.43419(14) 0.0875(10) Uani 1 1 d . . . . .
B3 B 0.5667(3) 0.1817(3) 0.500000 0.1049(18) Uani 1 2 d S T P . .
B4 B 0.50482(19) 0.20172(19) 0.46036(17) 0.1029(12) Uani 1 1 d . . . . .
H4 H 0.482095 0.160802 0.434484 0.123 Uiso 1 1 calc R . . . .
B5 B 0.50875(14) 0.29058(17) 0.43460(15) 0.0817(9) Uani 1 1 d . . . . .
H5A H 0.488644 0.307598 0.392164 0.098 Uiso 1 1 calc R . . . .
B6 B 0.51118(16) 0.3460(2) 0.500000 0.0693(10) Uani 1 2 d S T P . .
H6A H 0.492485 0.399488 0.499999 0.083 Uiso 1 2 calc RS T P . .
B7 B 0.4682(2) 0.2688(2) 0.500000 0.0922(14) Uani 1 2 d S T P . .
H7A H 0.421582 0.272096 0.500000 0.111 Uiso 1 2 calc RS T P . .
C13 C 0.6824(9) 0.2031(8) 0.2659(6) 0.177(9) Uani 0.5 1 d . . . F 1
H13 H 0.702225 0.217544 0.300077 0.212 Uiso 0.5 1 calc R . . F 1
C14 C 0.7110(11) 0.1821(9) 0.2155(9) 0.191(11) Uani 0.5 1 d . . . F 1
H14 H 0.750388 0.181096 0.214833 0.229 Uiso 0.5 1 calc R . . F 1
C18 C 0.6217(6) 0.1169(6) 0.500000 0.088(2) Uani 0.5 2 d S TU P G 1
H18 H 0.659518 0.131147 0.500000 0.106 Uiso 0.5 2 calc RS T P G 1
C19 C 0.6103(5) 0.0562(5) 0.500000 0.0874(19) Uani 0.5 2 d S TU P G 1
H19 H 0.572764 0.041053 0.500000 0.105 Uiso 0.5 2 calc RS T P G 1
C13A C 0.6683(6) 0.1566(7) 0.2691(5) 0.132(5) Uani 0.5 1 d . . . F 2
H13A H 0.681195 0.140982 0.306568 0.159 Uiso 0.5 1 calc R . . F 2
C14A C 0.6956(8) 0.1348(9) 0.2172(7) 0.159(7) Uani 0.5 1 d . . . F 2
H14A H 0.725718 0.103090 0.219307 0.191 Uiso 0.5 1 calc R . . F 2
C18A C 0.5850(3) 0.1031(4) 0.500000 0.0579(14) Uani 0.5 2 d S TU P G 2
H18A H 0.557169 0.068060 0.500000 0.069 Uiso 0.5 2 calc RS T P G 2
C19A C 0.6417(4) 0.0832(5) 0.500000 0.0682(17) Uani 0.5 2 d S TU P G 2
H19A H 0.669828 0.117686 0.500000 0.082 Uiso 0.5 2 calc RS T P G 2

loop_
_atom_site_aniso_label
_atom_site_aniso_U_11
_atom_site_aniso_U_22
_atom_site_aniso_U_33
_atom_site_aniso_U_23
_atom_site_aniso_U_13
_atom_site_aniso_U_12
N1 0.367(12) 0.054(3) 0.099(4) 0.000 0.000 0.000
C26 0.480(12) 0.084(3) 0.130(4) -0.011(3) -0.023(6) -0.017(5)
C27 0.574(16) 0.146(5) 0.202(7) 0.001(5) -0.151(10) 0.006(7)
N2 0.173(5) 0.062(2) 0.048(2) 0.000 0.000 0.000
C29 0.242(7) 0.122(3) 0.170(5) 0.005(3) 0.003(4) -0.074(4)
C28 0.197(8) 0.074(4) 0.074(4) -0.004(3) -0.028(5) 0.001(4)
C28A 0.228(10) 0.085(4) 0.069(4) 0.014(3) 0.022(5) -0.001(5)
C1 0.103(3) 0.086(2) 0.0525(19) 0.000 0.000 0.029(2)
C2 0.0690(14) 0.0955(19) 0.0635(15) 0.0047(13) 0.0016(11) 0.0145(13)
C3 0.0726(15) 0.0949(19) 0.0647(15) 0.0135(13) 0.0052(12) 0.0054(13)
C4 0.0895(18) 0.108(2) 0.0714(17) 0.0214(16) 0.0131(14) 0.0001(16)
C5 0.103(2) 0.148(3) 0.130(3) 0.026(2) 0.041(2) -0.005(2)
C6 0.140(4) 0.196(5) 0.187(5) 0.037(4) 0.084(4) -0.010(4)
C7 0.172(5) 0.170(5) 0.236(7) 0.024(5) 0.092(5) -0.051(4)
C8 0.192(5) 0.128(3) 0.169(4) 0.024(3) 0.065(4) -0.028(3)
C9 0.139(3) 0.110(3) 0.104(3) 0.017(2) 0.036(2) -0.016(2)
C10 0.142(3) 0.111(2) 0.0547(15) -0.0043(15) -0.0102(16) 0.049(2)
C11 0.130(2) 0.0915(19) 0.0587(16) 0.0009(13) -0.0081(15) 0.0302(17)
C12 0.141(3) 0.119(2) 0.0525(16) 0.0022(15) -0.0144(16) 0.044(2)
C15 0.236(6) 0.263(6) 0.055(2) -0.007(3) -0.005(3) 0.124(5)
C16 0.213(5) 0.123(3) 0.0499(18) 0.0010(17) -0.022(2) 0.024(3)
C17 0.156(3) 0.089(2) 0.0603(17) 0.0048(14) -0.0212(17) 0.0179(19)
C20 0.119(4) 0.108(3) 0.061(2) 0.000 0.000 0.041(3)
C21 0.086(3) 0.148(5) 0.067(3) 0.000 0.000 0.031(3)
C22 0.120(4) 0.116(4) 0.056(2) 0.000 0.000 -0.026(3)
C23 0.108(3) 0.088(3) 0.068(2) 0.000 0.000 0.020(2)
C24 0.083(3) 0.107(3) 0.108(3) 0.000 0.000 0.017(2)
C25 0.102(3) 0.094(3) 0.114(4) 0.000 0.000 0.013(3)
B1 0.0825(18) 0.0771(18) 0.0578(16) 0.0029(13) -0.0012(13) 0.0112(14)
B2 0.130(3) 0.0776(19) 0.0553(16) -0.0013(14) -0.0050(17) 0.0197(18)
B3 0.181(6) 0.070(3) 0.063(3) 0.000 0.000 0.027(3)
B4 0.151(3) 0.076(2) 0.082(2) -0.0040(17) -0.013(2) -0.009(2)
B5 0.099(2) 0.0747(18) 0.0711(18) 0.0000(15) -0.0112(16) 0.0001(16)
B6 0.071(2) 0.066(2) 0.070(2) 0.000 0.000 -0.0027(18)
B7 0.100(3) 0.081(3) 0.096(3) 0.000 0.000 -0.020(3)
C13 0.255(19) 0.227(15) 0.049(5) -0.004(8) -0.024(7) 0.147(15)
C14 0.24(2) 0.249(19) 0.088(7) -0.017(12) -0.026(10) 0.155(19)
C18 0.088(6) 0.096(5) 0.080(4) 0.000 0.000 0.007(5)
C19 0.082(5) 0.099(5) 0.081(4) 0.000 0.000 -0.001(4)
C13A 0.131(6) 0.220(13) 0.046(4) 0.009(7) -0.006(4) 0.085(9)
C14A 0.166(9) 0.258(19) 0.054(5) -0.011(10) 0.001(5) 0.104(13)
C18A 0.051(4) 0.062(4) 0.061(3) 0.000 0.000 0.003(3)
C19A 0.052(4) 0.072(5) 0.080(4) 0.000 0.000 0.004(3)

loop_
_atom_type_symbol
_atom_type_description
_atom_type_scat_dispersion_real
_atom_type_scat_dispersion_imag
_atom_type_scat_source
C C 0.0148 0.0070 'International Tables Vol C Tables 4.2.6.8 and 6.1.1.4'
H H 0.0000 0.0000 'International Tables Vol C Tables 4.2.6.8 and 6.1.1.4'
B B 0.0073 0.0030 'International Tables Vol C Tables 4.2.6.8 and 6.1.1.4'
N N 0.0253 0.0136 'International Tables Vol C Tables 4.2.6.8 and 6.1.1.4'

loop_
_geom_angle_atom_site_label_1
_geom_angle_atom_site_label_2
_geom_angle_atom_site_label_3
_geom_angle
_geom_angle_site_symmetry_1
_geom_angle_site_symmetry_3
C26 N1 C26 113.7(6) . 8_445
C26 N1 C26 110.2(5) . 2_655
C26 N1 C26 104.6(5) . 7_545
C26 N1 C26 110.2(5) 8_445 7_545
C26 N1 C26 104.6(5) 8_445 2_655
C26 N1 C26 113.7(6) 2_655 7_545
N1 C26 H26A 108.6 . .
N1 C26 H26B 108.6 . .
N1 C26 C27 114.6(4) . .
H26A C26 H26B 107.6 . .
C27 C26 H26A 108.6 . .
C27 C26 H26B 108.6 . .
C26 C27 H27A 109.5 . .
C26 C27 H27B 109.5 . .
C26 C27 H27C 109.5 . .
H27A C27 H27B 109.5 . .
H27A C27 H27C 109.5 . .
H27B C27 H27C 109.5 . .
C28 N2 C28 106.9(6) 2_665 .
C28 N2 C28 111.6(5) 8_455 2_665
C28 N2 C28 111.6(5) 7_545 .
C28 N2 C28 106.9(6) 7_545 8_455
C28 N2 C28 110.0(7) 7_545 2_665
C28 N2 C28 110.0(7) 8_455 .
C28A N2 C28A 106.7(6) 2_665 .
C28A N2 C28A 111.0(6) 7_545 .
C28A N2 C28A 110.7(8) 8_455 .
H29D C29 H29E 109.5 . .
H29D C29 H29F 109.5 . .
H29E C29 H29F 109.5 . .
H29A C29 H29B 109.5 . .
H29A C29 H29C 109.5 . .
H29B C29 H29C 109.5 . .
C28 C29 H29A 109.5 . .
C28 C29 H29B 109.5 . .
C28 C29 H29C 109.5 . .
C28A C29 H29D 109.5 . .
C28A C29 H29E 109.5 . .
C28A C29 H29F 109.5 . .
N2 C28 C29 109.1(4) . .
N2 C28 H28A 109.9 . .
N2 C28 H28B 109.9 . .
C29 C28 H28A 109.9 . .
C29 C28 H28B 109.9 . .
H28A C28 H28B 108.3 . .
N2 C28A C29 109.2(5) . .
N2 C28A H28C 109.8 . .
N2 C28A H28D 109.8 . .
C29 C28A H28C 109.9 . .
C29 C28A H28D 109.8 . .
H28C C28A H28D 108.3 . .
B1 C1 H1 117.5 10_556 .
B1 C1 H1 117.5 . .
B1 C1 B1 63.1(2) . 10_556
B2 C1 H1 117.0 10_556 .
B2 C1 H1 117.0 . .
B2 C1 B1 62.77(16) . .
B2 C1 B1 115.4(2) 10_556 .
B2 C1 B1 62.76(16) 10_556 10_556
B2 C1 B1 115.4(2) . 10_556
B2 C1 B2 116.0(4) 10_556 .
B2 C1 B3 63.10(18) 10_556 .
B2 C1 B3 63.10(18) . .
B3 C1 H1 117.6 . .
B3 C1 B1 114.9(3) . 10_556
B3 C1 B1 114.9(3) . .
C3 C2 H2 117.7 . .
C3 C2 B1 124.7(2) . .
B1 C2 H2 117.7 . .
C2 C3 H3 115.1 . .
C2 C3 C4 129.9(3) . .
C4 C3 H3 115.1 . .
C5 C4 C3 122.6(3) . .
C9 C4 C3 118.9(3) . .
C9 C4 C5 118.5(3) . .
C4 C5 H5 120.6 . .
C4 C5 C6 118.8(4) . .
C6 C5 H5 120.6 . .
C5 C6 H6 120.4 . .
C7 C6 C5 119.2(4) . .
C7 C6 H6 120.4 . .
C6 C7 H7 118.4 . .
C6 C7 C8 123.2(5) . .
C8 C7 H7 118.4 . .
C7 C8 H8 121.2 . .
C7 C8 C9 117.7(5) . .
C9 C8 H8 121.2 . .
C4 C9 H9 118.6 . .
C8 C9 C4 122.7(4) . .
C8 C9 H9 118.6 . .
C11 C10 H10 116.4 . .
C11 C10 B2 127.2(3) . .
B2 C10 H10 116.4 . .
C10 C11 H11 115.0 . .
C10 C11 C12 130.0(3) . .
C12 C11 H11 115.0 . .
C11 C12 C13 119.0(6) . .
C17 C12 C11 123.4(3) . .
C17 C12 C13 114.1(6) . .
C17 C12 C13A 113.5(5) . .
C13A C12 C11 120.0(5) . .
C16 C15 H15 121.8 . .
C16 C15 H15A 121.5 . .
C16 C15 C14 116.3(8) . .
C16 C15 C14A 117.0(8) . .
C14 C15 H15 121.8 . .
C14A C15 H15A 121.5 . .
C15 C16 H16 119.7 . .
C15 C16 C17 120.7(3) . .
C17 C16 H16 119.7 . .
C12 C17 C16 122.9(4) . .
C12 C17 H17 118.6 . .
C16 C17 H17 118.6 . .
C21 C20 C25 117.6(4) . .
C21 C20 C19 99.5(6) . .
C21 C20 C19A 133.8(5) . .
C25 C20 C19 143.0(7) . .
C25 C20 C19A 108.6(6) . .
C20 C21 H21 119.3 . .
C20 C21 C22 121.4(4) . .
C22 C21 H21 119.3 . .
C21 C22 H22 120.1 . .
C21 C22 C23 119.9(4) . .
C23 C22 H22 120.1 . .
C22 C23 H23 120.9 . .
C24 C23 C22 118.2(4) . .
C24 C23 H23 120.9 . .
C23 C24 H24 119.3 . .
C23 C24 C25 121.3(4) . .
C25 C24 H24 119.3 . .
C20 C25 H25 119.2 . .
C24 C25 C20 121.6(5) . .
C24 C25 H25 119.2 . .
C1 B1 B1 58.46(11) . 10_556
C1 B1 B2 58.50(17) . .
C1 B1 B5 103.2(2) . .
C1 B1 B6 103.2(2) . .
C2 B1 C1 119.6(2) . .
C2 B1 B1 118.34(14) . 10_556
C2 B1 B2 120.5(2) . .
C2 B1 B5 128.3(2) . .
C2 B1 B6 127.1(2) . .
B2 B1 B1 108.08(13) . 10_556
B5 B1 B1 107.88(14) . 10_556
B5 B1 B2 59.16(19) . .
B6 B1 B1 59.46(11) . 10_556
B6 B1 B2 107.4(2) . .
B6 B1 B5 60.35(17) . .
C1 B2 B1 58.74(18) . .
C1 B2 B3 58.5(2) . .
C1 B2 B4 103.0(2) . .
C1 B2 B5 104.1(2) . .
C10 B2 C1 120.3(3) . .
C10 B2 B1 119.1(3) . .
C10 B2 B3 121.0(3) . .
C10 B2 B4 127.6(3) . .
C10 B2 B5 126.3(2) . .
B1 B2 B3 107.8(2) . .
B4 B2 B1 107.6(2) . .
B4 B2 B3 58.3(3) . .
B5 B2 B1 60.13(17) . .
B5 B2 B3 106.8(3) . .
B5 B2 B4 60.0(2) . .
C1 B3 B2 58.4(2) . 10_556
C1 B3 B2 58.4(2) . .
C1 B3 B4 104.4(3) . .
C1 B3 B4 104.4(3) . 10_556
C1 B3 C18 102.0(6) . .
B2 B3 B2 108.2(3) . 10_556
B4 B3 B2 108.7(3) . 10_556
B4 B3 B2 108.7(3) 10_556 .
B4 B3 B2 60.3(2) . .
B4 B3 B2 60.3(2) 10_556 10_556
B4 B3 B4 60.4(3) 10_556 .
B4 B3 C18 139.3(4) . .
B4 B3 C18 139.3(4) 10_556 .
C18 B3 B2 111.5(3) . 10_556
C18 B3 B2 111.5(3) . .
C18A B3 C1 132.6(5) . .
C18A B3 B2 123.3(2) . .
C18A B3 B4 116.2(4) . .
B2 B4 H4 121.2 . .
B3 B4 B2 61.3(2) . .
B3 B4 B4 59.80(17) . 10_556
B3 B4 H4 121.2 . .
B3 B4 B5 108.8(3) . .
B3 B4 B7 108.3(3) . .
B4 B4 B2 108.97(16) 10_556 .
B4 B4 H4 121.4 10_556 .
B4 B4 B5 108.76(16) 10_556 .
B4 B4 B7 60.18(15) 10_556 .
B5 B4 B2 59.51(19) . .
B5 B4 H4 121.4 . .
B7 B4 B2 108.4(3) . .
B7 B4 H4 121.5 . .
B7 B4 B5 60.56(19) . .
B1 B5 H5A 121.4 . .
B1 B5 B6 59.60(18) . .
B1 B5 B7 107.9(2) . .
B2 B5 B1 60.71(19) . .
B2 B5 B4 60.5(2) . .
B2 B5 H5A 121.1 . .
B2 B5 B6 108.1(2) . .
B2 B5 B7 108.3(3) . .
B4 B5 B1 108.5(2) . .
B4 B5 H5A 121.9 . .
B4 B5 B6 107.1(2) . .
B4 B5 B7 59.5(2) . .
B6 B5 H5A 122.3 . .
B7 B5 H5A 121.9 . .
B7 B5 B6 59.6(2) . .
B1 B6 B1 61.1(2) 10_556 .
B1 B6 B5 108.9(3) 10_556 .
B1 B6 B5 108.9(3) . 10_556
B1 B6 B5 60.04(17) 10_556 10_556
B1 B6 B5 60.05(17) . .
B1 B6 H6A 121.0 . .
B1 B6 H6A 121.0 10_556 .
B1 B6 B7 108.6(3) 10_556 .
B1 B6 B7 108.6(3) . .
B5 B6 B5 108.2(3) . 10_556
B5 B6 H6A 121.6 10_556 .
B5 B6 H6A 121.6 . .
B7 B6 B5 60.09(17) . 10_556
B7 B6 B5 60.09(17) . .
B7 B6 H6A 121.5 . .
B4 B7 B4 59.6(3) . 10_556
B4 B7 B5 59.9(2) . .
B4 B7 B5 59.9(2) 10_556 10_556
B4 B7 B5 107.8(3) . 10_556
B4 B7 B5 107.8(3) 10_556 .
B4 B7 B6 107.9(3) 10_556 .
B4 B7 B6 107.9(3) . .
B4 B7 H7A 122.0 10_556 .
B4 B7 H7A 122.0 . .
B5 B7 B5 108.5(3) . 10_556
B5 B7 H7A 121.5 . .
B5 B7 H7A 121.5 10_556 .
B6 B7 B5 60.27(17) . 10_556
B6 B7 B5 60.27(17) . .
B6 B7 H7A 121.6 . .
C12 C13 H13 120.2 . .
C14 C13 C12 119.6(16) . .
C14 C13 H13 120.2 . .
C15 C14 H14 120.8 . .
C13 C14 C15 118(2) . .
C13 C14 H14 120.8 . .
B3 C18 H18 120.0 . .
C19 C18 B3 120.0(12) . .
C19 C18 H18 120.0 . .
C20 C19 H19 121.1 . .
C18 C19 C20 117.9(12) . .
C18 C19 H19 121.1 . .
C12 C13A H13A 119.7 . .
C14A C13A C12 120.6(11) . .
C14A C13A H13A 119.7 . .
C15 C14A H14A 120.3 . .
C13A C14A C15 119.3(13) . .
C13A C14A H14A 120.3 . .
B3 C18A H18A 119.1 . .
C19A C18A B3 121.9(8) . .
C19A C18A H18A 119.1 . .
C20 C19A H19A 119.9 . .
C18A C19A C20 120.2(8) . .
C18A C19A H19A 119.9 . .

loop_
_geom_bond_atom_site_label_1
_geom_bond_atom_site_label_2
_geom_bond_distance
_geom_bond_site_symmetry_2
N1 C26 1.491(6) .
N1 C26 1.491(6) 8_445
N1 C26 1.491(6) 7_545
N1 C26 1.491(6) 2_655
C26 H26A 0.9700 .
C26 H26B 0.9700 .
C26 C27 1.572(10) .
C27 H27A 0.9600 .
C27 H27B 0.9600 .
C27 H27C 0.9600 .
N2 C28 1.517(7) 7_545
N2 C28 1.517(7) 8_455
N2 C28 1.517(7) 2_665
N2 C28 1.517(7) .
N2 C28A 1.512(7) 2_665
N2 C28A 1.512(7) 7_545
N2 C28A 1.512(7) .
N2 C28A 1.512(7) 8_455
C29 H29D 0.9600 .
C29 H29E 0.9600 .
C29 H29F 0.9600 .
C29 H29A 0.9600 .
C29 H29B 0.9600 .
C29 H29C 0.9600 .
C29 C28 1.602(9) .
C29 C28A 1.606(10) .
C28 H28A 0.9700 .
C28 H28B 0.9700 .
C28A H28C 0.9700 .
C28A H28D 0.9700 .
C1 H1 1.1000 .
C1 B1 1.722(4) .
C1 B1 1.722(4) 10_556
C1 B2 1.718(4) 10_556
C1 B2 1.718(4) .
C1 B3 1.720(7) .
C2 H2 0.9300 .
C2 C3 1.308(4) .
C2 B1 1.559(4) .
C3 H3 0.9300 .
C3 C4 1.463(4) .
C4 C5 1.392(4) .
C4 C9 1.387(5) .
C5 H5 0.9300 .
C5 C6 1.419(6) .
C6 H6 0.9300 .
C6 C7 1.356(7) .
C7 H7 0.9300 .
C7 C8 1.358(7) .
C8 H8 0.9300 .
C8 C9 1.370(5) .
C9 H9 0.9300 .
C10 H10 0.9300 .
C10 C11 1.308(4) .
C10 B2 1.554(4) .
C11 H11 0.9300 .
C11 C12 1.458(4) .
C12 C17 1.359(4) .
C12 C13 1.46(2) .
C12 C13A 1.429(13) .
C15 H15 0.9300 .
C15 H15A 0.9300 .
C15 C16 1.322(6) .
C15 C14 1.49(2) .
C15 C14A 1.394(16) .
C16 H16 0.9300 .
C16 C17 1.377(5) .
C17 H17 0.9300 .
C20 C21 1.356(7) .
C20 C25 1.377(7) .
C20 C19 1.495(11) .
C20 C19A 1.542(10) .
C21 H21 0.9300 .
C21 C22 1.375(7) .
C22 H22 0.9300 .
C22 C23 1.391(6) .
C23 H23 0.9300 .
C23 C24 1.349(6) .
C24 H24 0.9300 .
C24 C25 1.353(6) .
C25 H25 0.9300 .
B1 B1 1.802(6) 10_556
B1 B2 1.791(4) .
B1 B5 1.781(5) .
B1 B6 1.773(4) .
B2 B3 1.798(4) .
B2 B4 1.781(6) .
B2 B5 1.763(5) .
B3 B4 1.744(7) 10_556
B3 B4 1.744(7) .
B3 C18 1.781(13) .
B3 C18A 1.543(8) .
B4 B4 1.755(8) 10_556
B4 H4 1.1000 .
B4 B5 1.772(5) .
B4 B7 1.765(6) .
B5 H5A 1.1000 .
B5 B6 1.786(4) .
B5 B7 1.783(4) .
B6 H6A 1.1000 .
B6 B7 1.775(6) .
B7 H7A 1.1000 .
C13 H13 0.9300 .
C13 C14 1.36(2) .
C14 H14 0.9300 .
C18 H18 0.9300 .
C18 C19 1.177(15) .
C19 H19 0.9300 .
C13A H13A 0.9300 .
C13A C14A 1.380(19) .
C14A H14A 0.9300 .
C18A H18A 0.9300 .
C18A C19A 1.389(11) .
C19A H19A 0.9300 .

loop_
_smtbx_masks_void_nr
_smtbx_masks_void_average_x
_smtbx_masks_void_average_y
_smtbx_masks_void_average_z
_smtbx_masks_void_volume
_smtbx_masks_void_count_electrons
1 0.000 0.500 0.000 22.8 0.2
2 0.000 0.500 0.500 22.8 0.2
3 0.176 0.500 0.250 10.5 0.0
4 0.176 0.500 0.750 10.5 0.0
5 0.261 0.226 0.000 60.9 0.3
6 0.261 0.774 0.500 60.9 0.3
7 0.239 0.274 0.500 60.9 0.3
8 0.239 0.726 0.000 60.9 0.3
9 0.324 0.000 0.250 10.5 0.0
10 0.324 0.000 0.750 10.5 0.0
11 0.500 0.000 0.000 22.8 0.2
12 0.500 0.000 0.500 22.8 0.2
13 0.676 0.000 0.250 10.5 0.0
14 0.676 0.000 0.750 10.5 0.0
15 0.761 0.274 0.000 60.9 0.3
16 0.761 0.726 0.500 60.9 0.3
17 0.739 0.226 0.500 60.9 0.3
18 0.739 0.774 0.000 60.9 0.3
19 0.824 0.500 0.250 10.5 0.0
20 0.824 0.500 0.750 10.5 0.0
